data_4349401
loop_
_publ_author_name
'Yogendra, Sivathmeehan'
'Hennersdorf, Felix'
'Weigand, Jan J.'

_publ_section_title
;
 Nitrogen-Phosphorus(III)-Chalcogen Macrocycles for the Synthesis of
 Polynuclear Silver(I) Sandwich Complexes.
;
_journal_issue 15
_journal_name_full 'Inorganic chemistry'
_journal_page_first 8698
_journal_page_last 8704
_journal_paper_doi 10.1021/acs.inorgchem.7b00141
_journal_volume 56
_journal_year 2017
_chemical_formula_moiety 'C58 H62 Ag2 N6 P8 Se4, 2(C F3 O3 S)'
_chemical_formula_sum 'C60 H62 Ag2 F6 N6 O6 P8 S2 Se4'
_chemical_formula_weight 1920.61
_space_group_crystal_system orthorhombic
_space_group_IT_number 61
_space_group_name_Hall '-P 2ac 2ab'
_space_group_name_H-M_alt 'P b c a'
_atom_sites_solution_hydrogens geom
_atom_sites_solution_primary direct
_audit_creation_date 2015-09-28
_audit_creation_method
;
Olex2 1.2
(compiled 2015.01.26 svn.r3150 for OlexSys, GUI svn.r4998)
;
_cell_angle_alpha 90
_cell_angle_beta 90
_cell_angle_gamma 90
_cell_formula_units_Z 4
_cell_length_a 20.5846(3)
_cell_length_b 14.59839(18)
_cell_length_c 24.2899(3)
_cell_measurement_reflns_used 28490
_cell_measurement_temperature 193.15
_cell_measurement_theta_max 31.7970
_cell_measurement_theta_min 3.5520
_cell_volume 7299.16(17)
_computing_cell_refinement
;
CrysAlisPro, Agilent Technologies,
Version 1.171.37.35 (release 13-08-2014 CrysAlis171 .NET)
(compiled Aug 13 2014,18:06:01)
;
_computing_data_collection
;
CrysAlisPro, Agilent Technologies,
Version 1.171.37.35 (release 13-08-2014 CrysAlis171 .NET)
(compiled Aug 13 2014,18:06:01)
;
_computing_data_reduction
;
CrysAlisPro, Agilent Technologies,
Version 1.171.37.35 (release 13-08-2014 CrysAlis171 .NET)
(compiled Aug 13 2014,18:06:01)
;
_computing_molecular_graphics 'Olex2 (Dolomanov et al., 2009)'
_computing_publication_material 'Olex2 (Dolomanov et al., 2009)'
_computing_structure_refinement 'ShelXL (Sheldrick, 2008)'
_computing_structure_solution 'ShelXT (Sheldrick, 2015)'
_diffrn_ambient_temperature 193.15
_diffrn_detector 'CCD plate'
_diffrn_detector_area_resol_mean 16.0696
_diffrn_detector_type Sapphire3
_diffrn_measured_fraction_theta_full 0.998
_diffrn_measured_fraction_theta_max 0.998
_diffrn_measurement_details
;
#__ type_ start__ end____ width___ exp.time_
  1 omega   -4.00   63.00   1.0000   22.5000
omega____ theta____ kappa____ phi______ frames
    -       26.3625   77.0000 -120.0000 67

#__ type_ start__ end____ width___ exp.time_
  2 omega   42.00   75.00   1.0000   22.5000
omega____ theta____ kappa____ phi______ frames
    -       26.3625 -112.0000 -151.0000 33

#__ type_ start__ end____ width___ exp.time_
  3 omega  -41.00   45.00   1.0000   22.5000
omega____ theta____ kappa____ phi______ frames
    -       26.3625  -57.0000  150.0000 86

#__ type_ start__ end____ width___ exp.time_
  4 omega  -51.00   42.00   1.0000   22.5000
omega____ theta____ kappa____ phi______ frames
    -      -27.1438   77.0000   60.0000 93

#__ type_ start__ end____ width___ exp.time_
  5 omega  -95.00    0.00   1.0000   22.5000
omega____ theta____ kappa____ phi______ frames
    -      -27.1438  -77.0000   30.0000 95

#__ type_ start__ end____ width___ exp.time_
  6 omega  -74.00    0.00   1.0000   22.5000
omega____ theta____ kappa____ phi______ frames
    -      -27.1438  112.0000  -58.0000 74

#__ type_ start__ end____ width___ exp.time_
  7 omega  -47.00   35.00   1.0000   22.5000
omega____ theta____ kappa____ phi______ frames
    -      -27.1438   77.0000 -120.0000 82

#__ type_ start__ end____ width___ exp.time_
  8 omega  -97.00    1.00   1.0000   22.5000
omega____ theta____ kappa____ phi______ frames
    -      -27.1438  -77.0000  120.0000 98

#__ type_ start__ end____ width___ exp.time_
  9 omega  -92.00    3.00   1.0000   22.5000
omega____ theta____ kappa____ phi______ frames
    -      -27.1438  -77.0000  -60.0000 95

#__ type_ start__ end____ width___ exp.time_
 10 omega -100.00  -60.00   1.0000   22.5000
omega____ theta____ kappa____ phi______ frames
    -      -27.1438 -178.0000    0.0000 40

#__ type_ start__ end____ width___ exp.time_
 11 omega  -88.00    3.00   1.0000   22.5000
omega____ theta____ kappa____ phi______ frames
    -      -27.1438  -19.0000  120.0000 91
;
_diffrn_measurement_device 'four-circle diffractometer'
_diffrn_measurement_device_type 'Xcalibur, Sapphire3, Gemini ultra'
_diffrn_measurement_method '\w scans'
_diffrn_orient_matrix_UB_11 0.0067409000
_diffrn_orient_matrix_UB_12 0.0463303000
_diffrn_orient_matrix_UB_13 -0.0066451000
_diffrn_orient_matrix_UB_21 0.0058693000
_diffrn_orient_matrix_UB_22 -0.0127324000
_diffrn_orient_matrix_UB_23 -0.0277567000
_diffrn_orient_matrix_UB_31 -0.0332646000
_diffrn_orient_matrix_UB_32 0.0071607000
_diffrn_orient_matrix_UB_33 -0.0062528000
_diffrn_radiation_monochromator graphite
_diffrn_radiation_probe x-ray
_diffrn_radiation_type MoK\a
_diffrn_radiation_wavelength 0.71073
_diffrn_reflns_av_R_equivalents 0.0393
_diffrn_reflns_av_unetI/netI 0.0153
_diffrn_reflns_Laue_measured_fraction_full 0.998
_diffrn_reflns_Laue_measured_fraction_max 0.998
_diffrn_reflns_limit_h_max 27
_diffrn_reflns_limit_h_min -27
_diffrn_reflns_limit_k_max 19
_diffrn_reflns_limit_k_min -19
_diffrn_reflns_limit_l_max 32
_diffrn_reflns_limit_l_min -32
_diffrn_reflns_number 122835
_diffrn_reflns_point_group_measured_fraction_full 0.998
_diffrn_reflns_point_group_measured_fraction_max 0.998
_diffrn_reflns_theta_full 26.000
_diffrn_reflns_theta_max 28.280
_diffrn_reflns_theta_min 3.386
_diffrn_source 'Enhance (Mo) X-ray Source'
_exptl_absorpt_coefficient_mu 2.831
_exptl_absorpt_correction_T_max 0.514
_exptl_absorpt_correction_T_min 0.312
_exptl_absorpt_correction_type analytical
_exptl_absorpt_process_details
;
CrysAlisPro, Agilent Technologies,
Version 1.171.37.35 (release 13-08-2014 CrysAlis171 .NET)
(compiled Aug 13 2014,18:06:01)
Analytical numeric absorption correction using a multifaceted crystal
			model based on expressions derived by R.C. Clark & J.S. Reid.
(Clark, R. C. & Reid, J. S. (1995). Acta Cryst. A51, 887-897)
Empirical absorption correction using spherical harmonics,
 implemented in SCALE3 ABSPACK scaling algorithm.
;
_exptl_crystal_colour 'clear colourless'
_exptl_crystal_colour_lustre clear
_exptl_crystal_colour_primary colourless
_exptl_crystal_density_diffrn 1.748
_exptl_crystal_description block
_exptl_crystal_F_000 3792
_exptl_crystal_size_max 0.5597
_exptl_crystal_size_mid 0.377
_exptl_crystal_size_min 0.3416
_refine_diff_density_max 1.230
_refine_diff_density_min -0.786
_refine_diff_density_rms 0.079
_refine_ls_extinction_method none
_refine_ls_goodness_of_fit_ref 1.069
_refine_ls_hydrogen_treatment constr
_refine_ls_matrix_type full
_refine_ls_number_parameters 447
_refine_ls_number_reflns 9048
_refine_ls_number_restraints 32
_refine_ls_restrained_S_all 1.072
_refine_ls_R_factor_all 0.0376
_refine_ls_R_factor_gt 0.0288
_refine_ls_shift/su_max 0.001
_refine_ls_shift/su_mean 0.000
_refine_ls_structure_factor_coef Fsqd
_refine_ls_weighting_details 'w=1/[\s^2^(Fo^2^)+(0.0309P)^2^+9.5093P] where P=(Fo^2^+2Fc^2^)/3'
_refine_ls_weighting_scheme calc
_refine_ls_wR_factor_gt 0.0698
_refine_ls_wR_factor_ref 0.0747
_reflns_Friedel_coverage 0.000
_reflns_number_gt 7768
_reflns_number_total 9048
_reflns_threshold_expression 'I > 2\s(I)'
_cod_data_source_file '[Ag2{(PPh)4Se2(NMe)2}EtCN2][OTf]2_file036_file013.cif'
_cod_data_source_block Ag2Se
_cod_original_cell_volume 7299.16(16)
_cod_database_code 4349401
_chemical_oxdiff_formula 'C53 H52 O6 F6 N4 P8 S2 Se4 Ag2'
_shelx_space_group_comment
;
The symmetry employed for this shelxl refinement is uniquely defined
by the following loop, which should always be used as a source of
symmetry information in preference to the above space-group names.
They are only intended as comments.
;
_reflns_odcompleteness_completeness 99.69
_reflns_odcompleteness_iscentric 1
_reflns_odcompleteness_theta 28.22
_olex2_refinement_description
;
1. Fixed Uiso
 At 1.2 times of:
  All C(H) groups, All C(H,H) groups
 At 1.5 times of:
  All C(H,H,H) groups
2. Restrained distances
 C29A-C28 \\sim C29B-C28
 with sigma of 0.02
 C30A-C29A \\sim C30B-C29B
 with sigma of 0.02
3. Uiso/Uaniso restraints and constraints
C29A \\sim C29B \\sim C30A \\sim C30B: within 1.7A with sigma of 0.01 and sigma
for terminal atoms of 0.02
4. Others
 Sof(C30B)=Sof(H30A)=Sof(H30B)=Sof(H30C)=Sof(C29B)=Sof(H29A)=Sof(H29B)=1-FVAR(1)
 Sof(C29A)=Sof(H29C)=Sof(H29D)=Sof(C30A)=Sof(H30D)=Sof(H30E)=Sof(H30F)=FVAR(1)
5.a Secondary CH2 refined with riding coordinates:
 C29B(H29A,H29B), C29A(H29C,H29D)
5.b Aromatic/amide H refined with riding coordinates:
 C4(H4), C26(H26), C25(H25), C8(H8), C20(H20), C16(H16), C14(H14), C5(H5),
 C22(H22), C24(H24), C23(H23), C18(H18), C12(H12), C10(H10), C19(H19), C17(H17),
  C7(H7), C6(H6), C13(H13), C11(H11)
5.c Idealised Me refined as rotating group:
 C2(H2A,H2B,H2C), C1(H1A,H1B,H1C), C30B(H30A,H30B,H30C), C30A(H30D,H30E,H30F)
;
_shelx_shelxl_version_number 2014/7
_olex2_submission_special_instructions 'No special instructions were received'

loop_
_space_group_symop_operation_xyz
'x, y, z'
'-x+1/2, -y, z+1/2'
'-x, y+1/2, -z+1/2'
'x+1/2, -y+1/2, -z'
'-x, -y, -z'
'x-1/2, y, -z-1/2'
'x, -y-1/2, z-1/2'
'-x-1/2, y-1/2, z'

loop_
_atom_site_label
_atom_site_type_symbol
_atom_site_fract_x
_atom_site_fract_y
_atom_site_fract_z
_atom_site_U_iso_or_equiv
_atom_site_adp_type
_atom_site_occupancy
_atom_site_site_symmetry_order
_atom_site_calc_flag
_atom_site_refinement_flags_posn
_atom_site_refinement_flags_adp
_atom_site_refinement_flags_occupancy
_atom_site_disorder_assembly
_atom_site_disorder_group
Ag1 Ag 0.53214(2) 0.55167(2) 0.54386(2) 0.04286(7) Uani 1 1 d . . . . .
Se2 Se 0.35732(2) 0.59092(2) 0.37654(2) 0.03018(6) Uani 1 1 d . . . . .
Se1 Se 0.52467(2) 0.73621(2) 0.42706(2) 0.03020(6) Uani 1 1 d . . . . .
P2 P 0.47834(3) 0.68382(4) 0.50490(2) 0.02273(11) Uani 1 1 d . . . . .
P4 P 0.44445(3) 0.50142(4) 0.35771(2) 0.02210(11) Uani 1 1 d . . . . .
P3 P 0.37505(3) 0.56739(4) 0.46723(2) 0.02338(12) Uani 1 1 d . . . . .
P1 P 0.55454(3) 0.59234(4) 0.39981(2) 0.02415(12) Uani 1 1 d . . . . .
S1 S 0.85114(4) 0.58291(6) 0.67953(3) 0.04778(19) Uani 1 1 d . . . . .
N2 N 0.39650(9) 0.67191(13) 0.49363(8) 0.0248(4) Uani 1 1 d . . . . .
N1 N 0.50838(9) 0.57149(14) 0.34231(8) 0.0244(4) Uani 1 1 d . . . . .
F3 F 0.81912(11) 0.63865(15) 0.77869(9) 0.0694(6) Uani 1 1 d . . . . .
O1 O 0.89350(11) 0.51945(15) 0.70648(9) 0.0510(5) Uani 1 1 d . . . . .
F1 F 0.89696(12) 0.71247(16) 0.74352(13) 0.0925(9) Uani 1 1 d . . . . .
C3 C 0.63448(12) 0.61704(18) 0.37128(10) 0.0295(5) Uani 1 1 d . . . . .
C21 C 0.42281(11) 0.45310(15) 0.29138(9) 0.0248(4) Uani 1 1 d . . . . .
C15 C 0.29360(12) 0.55324(17) 0.49489(11) 0.0307(5) Uani 1 1 d . . . . .
C4 C 0.65416(13) 0.5768(2) 0.32225(11) 0.0358(6) Uani 1 1 d . . . . .
H4 H 0.6242 0.5414 0.3014 0.043 Uiso 1 1 calc R . . . .
C26 C 0.47238(12) 0.41909(17) 0.25846(10) 0.0292(5) Uani 1 1 d . . . . .
H26 H 0.5163 0.4258 0.2699 0.035 Uiso 1 1 calc R . . . .
C25 C 0.45870(12) 0.37564(17) 0.20944(11) 0.0313(5) Uani 1 1 d . . . . .
H25 H 0.4931 0.3536 0.1870 0.038 Uiso 1 1 calc R . . . .
C9 C 0.48064(12) 0.78196(17) 0.55069(10) 0.0298(5) Uani 1 1 d . . . . .
C2 C 0.35748(13) 0.75263(18) 0.48082(11) 0.0337(5) Uani 1 1 d . . . . .
H2A H 0.3656 0.8003 0.5084 0.051 Uiso 1 1 calc GR . . . .
H2B H 0.3113 0.7362 0.4812 0.051 Uiso 1 1 calc GR . . . .
H2C H 0.3693 0.7756 0.4443 0.051 Uiso 1 1 calc GR . . . .
F2 F 0.80068(16) 0.7369(2) 0.71695(14) 0.1151(11) Uani 1 1 d . . . . .
O3 O 0.78667(13) 0.5503(3) 0.67178(13) 0.0992(12) Uani 1 1 d . . . . .
O2 O 0.88126(17) 0.6301(3) 0.63491(12) 0.0938(11) Uani 1 1 d . . . . .
C1 C 0.50458(14) 0.63641(18) 0.29648(11) 0.0351(6) Uani 1 1 d . . . . .
H1A H 0.4937 0.6034 0.2626 0.053 Uiso 1 1 calc GR . . . .
H1B H 0.5466 0.6671 0.2920 0.053 Uiso 1 1 calc GR . . . .
H1C H 0.4709 0.6821 0.3042 0.053 Uiso 1 1 calc GR . . . .
C8 C 0.67913(14) 0.6670(2) 0.40211(12) 0.0432(7) Uani 1 1 d . . . . .
H8 H 0.6664 0.6941 0.4360 0.052 Uiso 1 1 calc R . . . .
C20 C 0.24467(14) 0.5106(2) 0.46490(12) 0.0397(6) Uani 1 1 d . . . . .
H20 H 0.2522 0.4920 0.4280 0.048 Uiso 1 1 calc R . . . .
C16 C 0.28264(15) 0.5774(2) 0.54953(12) 0.0451(7) Uani 1 1 d . . . . .
H16 H 0.3163 0.6046 0.5707 0.054 Uiso 1 1 calc R . . . .
C14 C 0.45184(16) 0.7695(2) 0.60216(12) 0.0466(7) Uani 1 1 d . . . . .
H14 H 0.4308 0.7133 0.6106 0.056 Uiso 1 1 calc R . . . .
C5 C 0.71755(14) 0.5879(2) 0.30359(13) 0.0471(7) Uani 1 1 d . . . . .
H5 H 0.7308 0.5610 0.2698 0.057 Uiso 1 1 calc R . . . .
C22 C 0.35885(13) 0.4417(2) 0.27462(12) 0.0406(6) Uani 1 1 d . . . . .
H22 H 0.3243 0.4644 0.2967 0.049 Uiso 1 1 calc R . . . .
C24 C 0.39516(14) 0.3640(2) 0.19292(11) 0.0389(6) Uani 1 1 d . . . . .
H24 H 0.3856 0.3335 0.1593 0.047 Uiso 1 1 calc R . . . .
C23 C 0.34565(14) 0.3970(2) 0.22542(13) 0.0491(8) Uani 1 1 d . . . . .
H23 H 0.3019 0.3891 0.2140 0.059 Uiso 1 1 calc R . . . .
N3 N 0.63955(17) 0.6711(3) 0.55126(16) 0.0723(9) Uani 1 1 d . . . . .
C18 C 0.17364(17) 0.5210(3) 0.54284(17) 0.0627(10) Uani 1 1 d . . . . .
H18 H 0.1323 0.5107 0.5591 0.075 Uiso 1 1 calc R . . . .
C12 C 0.48555(18) 0.9196(2) 0.62948(15) 0.0573(9) Uani 1 1 d . . . . .
H12 H 0.4879 0.9664 0.6565 0.069 Uiso 1 1 calc R . . . .
C10 C 0.51125(17) 0.8638(2) 0.53978(14) 0.0479(7) Uani 1 1 d . . . . .
H10 H 0.5310 0.8735 0.5049 0.057 Uiso 1 1 calc R . . . .
C19 C 0.18463(15) 0.4956(2) 0.48939(16) 0.0534(8) Uani 1 1 d . . . . .
H19 H 0.1508 0.4673 0.4688 0.064 Uiso 1 1 calc R . . . .
C17 C 0.22237(18) 0.5615(3) 0.57290(16) 0.0622(10) Uani 1 1 d . . . . .
H17 H 0.2146 0.5788 0.6100 0.075 Uiso 1 1 calc R . . . .
C27 C 0.84110(16) 0.6722(2) 0.73163(16) 0.0525(8) Uani 1 1 d . . . . .
C7 C 0.74234(15) 0.6771(3) 0.38305(15) 0.0559(9) Uani 1 1 d . . . . .
H7 H 0.7729 0.7111 0.4040 0.067 Uiso 1 1 calc R . . . .
C6 C 0.76084(15) 0.6381(3) 0.33416(15) 0.0556(9) Uani 1 1 d . . . . .
H6 H 0.8041 0.6459 0.3213 0.067 Uiso 1 1 calc R . . . .
C13 C 0.45393(18) 0.8388(3) 0.64088(14) 0.0597(9) Uani 1 1 d . . . . .
H13 H 0.4334 0.8307 0.6756 0.072 Uiso 1 1 calc R . . . .
C28 C 0.66114(18) 0.7191(3) 0.58132(17) 0.0620(10) Uani 1 1 d D . . . .
C11 C 0.5135(2) 0.9321(2) 0.57933(17) 0.0606(10) Uani 1 1 d . . . . .
H11 H 0.5348 0.9883 0.5713 0.073 Uiso 1 1 calc R . . . .
C30B C 0.6605(9) 0.8105(12) 0.6628(7) 0.100(4) Uani 0.499(18) 1 d D U P A 2
H30A H 0.6317 0.8542 0.6444 0.150 Uiso 0.499(18) 1 calc GR . P A 2
H30B H 0.6889 0.8434 0.6885 0.150 Uiso 0.499(18) 1 calc GR . P A 2
H30C H 0.6345 0.7656 0.6831 0.150 Uiso 0.499(18) 1 calc GR . P A 2
C29B C 0.6996(6) 0.7641(10) 0.6224(5) 0.081(3) Uani 0.499(18) 1 d D U P A 2
H29A H 0.7285 0.8090 0.6042 0.097 Uiso 0.499(18) 1 calc R . P A 2
H29B H 0.7272 0.7182 0.6410 0.097 Uiso 0.499(18) 1 calc R . P A 2
C29A C 0.6728(8) 0.8007(9) 0.6206(4) 0.082(3) Uani 0.501(18) 1 d D U P A 1
H29C H 0.7197 0.8047 0.6294 0.099 Uiso 0.501(18) 1 calc R . P A 1
H29D H 0.6600 0.8582 0.6020 0.099 Uiso 0.501(18) 1 calc R . P A 1
C30A C 0.6352(7) 0.7911(8) 0.6727(5) 0.067(3) Uani 0.501(18) 1 d D U P A 1
H30D H 0.5887 0.7893 0.6643 0.101 Uiso 0.501(18) 1 calc GR . P A 1
H30E H 0.6444 0.8433 0.6968 0.101 Uiso 0.501(18) 1 calc GR . P A 1
H30F H 0.6479 0.7342 0.6913 0.101 Uiso 0.501(18) 1 calc GR . P A 1

loop_
_atom_site_aniso_label
_atom_site_aniso_U_11
_atom_site_aniso_U_22
_atom_site_aniso_U_33
_atom_site_aniso_U_23
_atom_site_aniso_U_13
_atom_site_aniso_U_12
Ag1 0.05710(14) 0.04413(12) 0.02735(10) 0.00605(8) -0.00407(9) 0.02385(10)
Se2 0.03005(12) 0.03948(14) 0.02100(11) -0.00207(10) -0.00215(9) 0.01128(10)
Se1 0.04163(14) 0.02407(12) 0.02488(12) 0.00007(9) 0.00716(10) -0.00223(10)
P2 0.0284(3) 0.0217(3) 0.0181(3) -0.0013(2) 0.0001(2) 0.0009(2)
P4 0.0237(3) 0.0245(3) 0.0181(3) 0.0002(2) -0.0002(2) 0.0015(2)
P3 0.0248(3) 0.0258(3) 0.0194(3) -0.0007(2) 0.0011(2) 0.0021(2)
P1 0.0277(3) 0.0252(3) 0.0196(3) 0.0003(2) 0.0000(2) -0.0007(2)
S1 0.0348(4) 0.0724(5) 0.0361(4) 0.0125(4) -0.0018(3) -0.0052(3)
N2 0.0280(10) 0.0258(9) 0.0206(9) -0.0050(7) 0.0036(7) -0.0039(8)
N1 0.0231(9) 0.0331(10) 0.0170(8) -0.0023(7) 0.0012(7) -0.0053(8)
F3 0.0769(15) 0.0682(14) 0.0630(13) -0.0038(11) 0.0197(11) -0.0118(11)
O1 0.0558(13) 0.0476(12) 0.0497(13) -0.0011(10) -0.0056(10) 0.0026(10)
F1 0.0693(15) 0.0600(13) 0.148(3) -0.0327(15) 0.0326(16) -0.0258(12)
C3 0.0266(11) 0.0332(12) 0.0288(12) -0.0008(10) -0.0010(9) -0.0004(10)
C21 0.0279(11) 0.0249(11) 0.0217(10) -0.0018(8) -0.0013(9) -0.0008(9)
C15 0.0278(12) 0.0329(12) 0.0313(12) 0.0021(10) 0.0058(9) 0.0008(10)
C4 0.0307(13) 0.0434(15) 0.0333(13) -0.0057(11) 0.0002(10) 0.0000(11)
C26 0.0250(11) 0.0309(12) 0.0316(12) -0.0053(10) 0.0007(9) -0.0004(9)
C25 0.0345(13) 0.0304(12) 0.0291(12) -0.0065(10) 0.0043(10) 0.0016(10)
C9 0.0324(12) 0.0325(12) 0.0247(11) -0.0081(9) -0.0032(9) 0.0028(10)
C2 0.0384(13) 0.0302(12) 0.0327(13) -0.0011(10) -0.0019(11) 0.0084(11)
F2 0.116(2) 0.098(2) 0.131(3) 0.0299(19) 0.016(2) 0.0652(19)
O3 0.0381(14) 0.183(4) 0.076(2) -0.034(2) -0.0097(13) -0.0207(18)
O2 0.104(2) 0.120(3) 0.0569(17) 0.0456(18) 0.0226(16) 0.010(2)
C1 0.0420(14) 0.0351(13) 0.0282(13) 0.0084(10) -0.0067(11) -0.0068(11)
C8 0.0358(14) 0.0533(17) 0.0406(15) -0.0129(13) -0.0057(12) -0.0037(13)
C20 0.0340(14) 0.0411(15) 0.0441(15) 0.0036(12) 0.0002(12) -0.0053(11)
C16 0.0441(16) 0.0548(18) 0.0364(15) -0.0048(13) 0.0118(12) -0.0060(14)
C14 0.0571(18) 0.0514(18) 0.0311(14) -0.0126(13) 0.0049(13) -0.0106(14)
C5 0.0335(14) 0.066(2) 0.0414(16) -0.0065(15) 0.0085(12) 0.0036(14)
C22 0.0258(12) 0.0591(18) 0.0370(14) -0.0178(13) 0.0018(10) 0.0013(12)
C24 0.0409(14) 0.0443(15) 0.0316(13) -0.0148(11) -0.0052(11) 0.0010(12)
C23 0.0281(13) 0.075(2) 0.0447(17) -0.0249(16) -0.0072(12) -0.0009(14)
N3 0.062(2) 0.073(2) 0.081(2) -0.0152(19) -0.0034(18) -0.0143(17)
C18 0.0414(18) 0.069(2) 0.078(3) 0.015(2) 0.0248(17) -0.0039(17)
C12 0.061(2) 0.056(2) 0.055(2) -0.0352(17) -0.0097(16) 0.0075(16)
C10 0.062(2) 0.0343(14) 0.0470(17) -0.0113(13) 0.0078(15) -0.0093(14)
C19 0.0343(15) 0.0546(19) 0.071(2) 0.0121(17) -0.0005(15) -0.0109(14)
C17 0.059(2) 0.073(2) 0.055(2) -0.0036(18) 0.0304(17) -0.0015(19)
C27 0.0404(16) 0.0442(17) 0.073(2) 0.0162(16) 0.0108(15) 0.0034(13)
C7 0.0313(15) 0.072(2) 0.065(2) -0.0146(18) -0.0083(14) -0.0114(15)
C6 0.0293(14) 0.074(2) 0.064(2) -0.0017(18) 0.0067(14) -0.0057(15)
C13 0.065(2) 0.077(3) 0.0375(17) -0.0284(17) 0.0061(15) -0.0029(19)
C28 0.051(2) 0.070(2) 0.065(2) 0.0082(19) -0.0103(17) -0.0201(18)
C11 0.076(2) 0.0366(16) 0.070(2) -0.0226(16) 0.0016(19) -0.0092(16)
C30B 0.112(10) 0.077(8) 0.112(9) -0.028(7) -0.039(8) 0.005(7)
C29B 0.069(6) 0.081(7) 0.094(6) -0.015(5) -0.040(5) -0.004(5)
C29A 0.088(7) 0.076(6) 0.083(5) 0.002(5) -0.026(6) -0.031(5)
C30A 0.091(8) 0.042(4) 0.068(5) -0.006(4) -0.010(5) -0.011(5)

loop_
_atom_type_symbol
_atom_type_description
_atom_type_scat_dispersion_real
_atom_type_scat_dispersion_imag
_atom_type_scat_source
C C 0.0033 0.0016 'International Tables Vol C Tables 4.2.6.8 and 6.1.1.4'
H H 0.0000 0.0000 'International Tables Vol C Tables 4.2.6.8 and 6.1.1.4'
Ag Ag -0.8971 1.1015 'International Tables Vol C Tables 4.2.6.8 and 6.1.1.4'
F F 0.0171 0.0103 'International Tables Vol C Tables 4.2.6.8 and 6.1.1.4'
N N 0.0061 0.0033 'International Tables Vol C Tables 4.2.6.8 and 6.1.1.4'
O O 0.0106 0.0060 'International Tables Vol C Tables 4.2.6.8 and 6.1.1.4'
P P 0.1023 0.0942 'International Tables Vol C Tables 4.2.6.8 and 6.1.1.4'
S S 0.1246 0.1234 'International Tables Vol C Tables 4.2.6.8 and 6.1.1.4'
Se Se -0.0929 2.2259 'International Tables Vol C Tables 4.2.6.8 and 6.1.1.4'

loop_
_exptl_crystal_face_index_h
_exptl_crystal_face_index_k
_exptl_crystal_face_index_l
_exptl_crystal_face_perp_dist
_exptl_oxdiff_crystal_face_indexfrac_h
_exptl_oxdiff_crystal_face_indexfrac_k
_exptl_oxdiff_crystal_face_indexfrac_l
_exptl_oxdiff_crystal_face_x
_exptl_oxdiff_crystal_face_y
_exptl_oxdiff_crystal_face_z
-3 -5 4 0.1238 -3.0135 -4.9895 4.0145 -0.2782 -0.0656 0.0394
-5 3 -2 0.1774 -4.9902 3.0001 -2.0108 0.1187 -0.0117 0.2001
-5 0 -2 0.1727 -5.0001 0.0016 -2.0024 -0.0203 0.0262 0.1789
3 0 -5 0.2757 2.9964 -0.0094 -5.0009 0.0530 0.1565 -0.0685
3 1 5 0.2215 3.0056 1.0037 5.0001 0.0335 -0.1339 -0.1241
5 -4 -1 0.2283 4.9851 -4.0037 -0.9875 -0.1453 0.1076 -0.1883
0 -5 -3 0.2302 -0.0182 -5.0016 -2.9871 -0.2120 0.1465 -0.0165
4 -5 0 0.2159 3.9827 -5.0010 0.0154 -0.2050 0.0866 -0.1684
1 0 0 0.1736 0.9998 -0.0009 0.0003 0.0067 0.0059 -0.0333
-2 -1 -5 0.2260 -2.0058 -1.0046 -4.9997 -0.0268 0.1398 0.0908
5 1 3 0.1804 5.0039 0.9993 3.0000 0.0601 -0.0666 -0.1781
5 -1 1 0.1877 4.9962 -1.0025 1.0048 -0.0194 0.0142 -0.1797
-4 5 1 0.2432 -3.9821 5.0023 0.9850 0.1984 -0.1144 0.1621
2 -3 -5 0.2555 1.9868 -3.0070 -4.9928 -0.0927 0.1885 -0.0564
-5 1 -4 0.1397 -4.9979 0.9984 -4.0060 0.0392 0.0691 0.1985
5 2 0 0.1736 5.0055 1.9947 -0.0040 0.1262 0.0041 -0.1522
-5 -4 -4 0.1937 -5.0144 -3.9991 -3.9919 -0.1926 0.1323 0.1631
-4 3 5 0.2437 -3.9863 3.0088 4.9921 0.0794 -0.2003 0.1229
4 -1 5 0.1956 3.9988 -0.9962 5.0060 -0.0525 -0.1028 -0.1715
5 4 -5 0.1846 5.0091 3.9869 -5.0115 0.2518 0.1177 -0.1067

loop_
_geom_angle_atom_site_label_1
_geom_angle_atom_site_label_2
_geom_angle_atom_site_label_3
_geom_angle
_geom_angle_site_symmetry_1
_geom_angle_site_symmetry_3
P2 Ag1 Ag1 85.370(16) . 5_666
P2 Ag1 P4 133.92(2) . 5_666
P2 Ag1 P3 146.16(2) . 5_666
P2 Ag1 N3 83.73(8) . .
P4 Ag1 Ag1 127.530(19) 5_666 5_666
P4 Ag1 P3 75.855(19) 5_666 5_666
P4 Ag1 N3 88.85(8) 5_666 .
P3 Ag1 Ag1 84.958(16) 5_666 5_666
P3 Ag1 N3 81.01(8) 5_666 .
N3 Ag1 Ag1 135.99(8) . 5_666
P3 Se2 P4 88.93(2) . .
P2 Se1 P1 92.58(2) . .
Se1 P2 Ag1 113.94(3) . .
N2 P2 Ag1 115.55(7) . .
N2 P2 Se1 108.45(7) . .
N2 P2 C9 101.74(10) . .
C9 P2 Ag1 112.23(8) . .
C9 P2 Se1 103.62(9) . .
Se2 P4 Ag1 97.76(2) . 5_666
N1 P4 Ag1 103.93(7) . 5_666
N1 P4 Se2 107.98(7) . .
N1 P4 C21 103.15(10) . .
C21 P4 Ag1 139.30(8) . 5_666
C21 P4 Se2 102.08(8) . .
Se2 P3 Ag1 96.87(2) . 5_666
N2 P3 Ag1 116.45(7) . 5_666
N2 P3 Se2 105.74(7) . .
N2 P3 C15 101.57(11) . .
C15 P3 Ag1 129.85(9) . 5_666
C15 P3 Se2 103.22(9) . .
N1 P1 Se1 104.46(7) . .
N1 P1 C3 103.04(10) . .
C3 P1 Se1 99.86(8) . .
O1 S1 C27 102.34(15) . .
O3 S1 O1 114.4(2) . .
O3 S1 O2 117.8(2) . .
O3 S1 C27 102.99(18) . .
O2 S1 O1 113.31(18) . .
O2 S1 C27 103.3(2) . .
P3 N2 P2 113.78(11) . .
C2 N2 P2 119.50(16) . .
C2 N2 P3 119.83(16) . .
P4 N1 P1 110.77(11) . .
C1 N1 P4 120.86(16) . .
C1 N1 P1 122.24(16) . .
C4 C3 P1 120.40(19) . .
C4 C3 C8 119.4(2) . .
C8 C3 P1 119.7(2) . .
C26 C21 P4 118.04(18) . .
C22 C21 P4 122.67(19) . .
C22 C21 C26 119.0(2) . .
C20 C15 P3 121.7(2) . .
C20 C15 C16 119.7(3) . .
C16 C15 P3 118.2(2) . .
C3 C4 H4 119.9 . .
C3 C4 C5 120.2(3) . .
C5 C4 H4 119.9 . .
C21 C26 H26 119.6 . .
C25 C26 C21 120.8(2) . .
C25 C26 H26 119.6 . .
C26 C25 H25 119.9 . .
C26 C25 C24 120.1(2) . .
C24 C25 H25 119.9 . .
C14 C9 P2 115.8(2) . .
C10 C9 P2 125.4(2) . .
C10 C9 C14 118.7(3) . .
N2 C2 H2A 109.5 . .
N2 C2 H2B 109.5 . .
N2 C2 H2C 109.5 . .
H2A C2 H2B 109.5 . .
H2A C2 H2C 109.5 . .
H2B C2 H2C 109.5 . .
N1 C1 H1A 109.5 . .
N1 C1 H1B 109.5 . .
N1 C1 H1C 109.5 . .
H1A C1 H1B 109.5 . .
H1A C1 H1C 109.5 . .
H1B C1 H1C 109.5 . .
C3 C8 H8 120.2 . .
C7 C8 C3 119.6(3) . .
C7 C8 H8 120.2 . .
C15 C20 H20 120.3 . .
C19 C20 C15 119.4(3) . .
C19 C20 H20 120.3 . .
C15 C16 H16 120.2 . .
C17 C16 C15 119.6(3) . .
C17 C16 H16 120.2 . .
C9 C14 H14 120.0 . .
C13 C14 C9 120.0(3) . .
C13 C14 H14 120.0 . .
C4 C5 H5 120.1 . .
C6 C5 C4 119.7(3) . .
C6 C5 H5 120.1 . .
C21 C22 H22 120.2 . .
C21 C22 C23 119.6(2) . .
C23 C22 H22 120.2 . .
C25 C24 H24 120.2 . .
C23 C24 C25 119.5(2) . .
C23 C24 H24 120.2 . .
C22 C23 H23 119.6 . .
C24 C23 C22 120.9(3) . .
C24 C23 H23 119.6 . .
C28 N3 Ag1 138.5(3) . .
C19 C18 H18 120.0 . .
C19 C18 C17 120.0(3) . .
C17 C18 H18 120.0 . .
C13 C12 H12 120.1 . .
C11 C12 H12 120.1 . .
C11 C12 C13 119.8(3) . .
C9 C10 H10 119.8 . .
C9 C10 C11 120.4(3) . .
C11 C10 H10 119.8 . .
C20 C19 H19 119.7 . .
C18 C19 C20 120.7(3) . .
C18 C19 H19 119.7 . .
C16 C17 H17 119.7 . .
C18 C17 C16 120.6(3) . .
C18 C17 H17 119.7 . .
F3 C27 S1 111.9(2) . .
F3 C27 F1 105.8(3) . .
F1 C27 S1 111.7(2) . .
F2 C27 S1 113.4(3) . .
F2 C27 F3 106.6(3) . .
F2 C27 F1 106.9(3) . .
C8 C7 H7 119.8 . .
C6 C7 C8 120.3(3) . .
C6 C7 H7 119.8 . .
C5 C6 H6 119.7 . .
C7 C6 C5 120.7(3) . .
C7 C6 H6 119.7 . .
C14 C13 H13 119.8 . .
C12 C13 C14 120.4(3) . .
C12 C13 H13 119.8 . .
N3 C28 C29B 166.6(8) . .
N3 C28 C29A 163.6(8) . .
C12 C11 C10 120.7(3) . .
C12 C11 H11 119.7 . .
C10 C11 H11 119.7 . .
H30A C30B H30B 109.5 . .
H30A C30B H30C 109.5 . .
H30B C30B H30C 109.5 . .
C29B C30B H30A 109.5 . .
C29B C30B H30B 109.5 . .
C29B C30B H30C 109.5 . .
C28 C29B C30B 112.6(9) . .
C28 C29B H29A 109.1 . .
C28 C29B H29B 109.1 . .
C30B C29B H29A 109.1 . .
C30B C29B H29B 109.1 . .
H29A C29B H29B 107.8 . .
C28 C29A H29C 109.3 . .
C28 C29A H29D 109.3 . .
H29C C29A H29D 107.9 . .
C30A C29A C28 111.8(8) . .
C30A C29A H29C 109.3 . .
C30A C29A H29D 109.3 . .
C29A C30A H30D 109.5 . .
C29A C30A H30E 109.5 . .
C29A C30A H30F 109.5 . .
H30D C30A H30E 109.5 . .
H30D C30A H30F 109.5 . .
H30E C30A H30F 109.5 . .

loop_
_geom_bond_atom_site_label_1
_geom_bond_atom_site_label_2
_geom_bond_distance
_geom_bond_site_symmetry_2
Ag1 Ag1 2.9267(5) 5_666
Ag1 P2 2.4174(6) .
Ag1 P4 2.5593(6) 5_666
Ag1 P3 2.5968(6) 5_666
Ag1 N3 2.822(3) .
Se2 P4 2.2657(6) .
Se2 P3 2.2591(6) .
Se1 P2 2.2513(6) .
Se1 P1 2.2864(6) .
P2 N2 1.716(2) .
P2 C9 1.814(2) .
P4 Ag1 2.5592(6) 5_666
P4 N1 1.708(2) .
P4 C21 1.814(2) .
P3 Ag1 2.5968(6) 5_666
P3 N2 1.713(2) .
P3 C15 1.818(2) .
P1 N1 1.7163(19) .
P1 C3 1.822(3) .
S1 O1 1.431(2) .
S1 O3 1.422(3) .
S1 O2 1.426(3) .
S1 C27 1.828(4) .
N2 C2 1.460(3) .
N1 C1 1.464(3) .
F3 C27 1.323(4) .
F1 C27 1.323(4) .
C3 C4 1.389(4) .
C3 C8 1.392(4) .
C21 C26 1.388(3) .
C21 C22 1.388(3) .
C15 C20 1.390(4) .
C15 C16 1.392(4) .
C4 H4 0.9500 .
C4 C5 1.391(4) .
C26 H26 0.9500 .
C26 C25 1.378(3) .
C25 H25 0.9500 .
C25 C24 1.379(4) .
C9 C14 1.396(4) .
C9 C10 1.376(4) .
C2 H2A 0.9800 .
C2 H2B 0.9800 .
C2 H2C 0.9800 .
F2 C27 1.308(4) .
C1 H1A 0.9800 .
C1 H1B 0.9800 .
C1 H1C 0.9800 .
C8 H8 0.9500 .
C8 C7 1.389(4) .
C20 H20 0.9500 .
C20 C19 1.389(4) .
C16 H16 0.9500 .
C16 C17 1.384(4) .
C14 H14 0.9500 .
C14 C13 1.383(4) .
C5 H5 0.9500 .
C5 C6 1.372(5) .
C22 H22 0.9500 .
C22 C23 1.389(4) .
C24 H24 0.9500 .
C24 C23 1.376(4) .
C23 H23 0.9500 .
N3 C28 1.105(5) .
C18 H18 0.9500 .
C18 C19 1.369(5) .
C18 C17 1.374(6) .
C12 H12 0.9500 .
C12 C13 1.374(6) .
C12 C11 1.360(5) .
C10 H10 0.9500 .
C10 C11 1.386(4) .
C19 H19 0.9500 .
C17 H17 0.9500 .
C7 H7 0.9500 .
C7 C6 1.371(5) .
C6 H6 0.9500 .
C13 H13 0.9500 .
C28 C29B 1.432(9) .
C28 C29A 1.546(11) .
C11 H11 0.9500 .
C30B H30A 0.9800 .
C30B H30B 0.9800 .
C30B H30C 0.9800 .
C30B C29B 1.440(14) .
C29B H29A 0.9900 .
C29B H29B 0.9900 .
C29A H29C 0.9900 .
C29A H29D 0.9900 .
C29A C30A 1.490(13) .
C30A H30D 0.9800 .
C30A H30E 0.9800 .
C30A H30F 0.9800 .

loop_
_geom_torsion_atom_site_label_1
_geom_torsion_atom_site_label_2
_geom_torsion_atom_site_label_3
_geom_torsion_atom_site_label_4
_geom_torsion
_geom_torsion_site_symmetry_1
Ag1 P2 N2 P3 -41.32(13) .
Ag1 P2 N2 C2 167.78(15) .
Ag1 P2 C9 C14 -59.3(2) .
Ag1 P2 C9 C10 116.7(3) .
Ag1 P4 N1 P1 -9.10(12) 5_666
Ag1 P4 N1 C1 -162.12(17) 5_666
Ag1 P4 C21 C26 -83.5(2) 5_666
Ag1 P4 C21 C22 90.7(2) 5_666
Ag1 P3 N2 P2 3.78(13) 5_666
Ag1 P3 N2 C2 154.58(16) 5_666
Ag1 P3 C15 C20 -76.1(2) 5_666
Ag1 P3 C15 C16 97.2(2) 5_666
Ag1 N3 C28 C29B 102(3) .
Ag1 N3 C28 C29A -64(2) .
Se2 P4 N1 P1 94.01(10) .
Se2 P4 N1 C1 -59.01(19) .
Se2 P4 C21 C26 159.06(18) .
Se2 P4 C21 C22 -26.7(2) .
Se2 P3 N2 P2 -102.42(10) .
Se2 P3 N2 C2 48.38(19) .
Se2 P3 C15 C20 34.8(2) .
Se2 P3 C15 C16 -152.0(2) .
Se1 P2 N2 P3 88.00(11) .
Se1 P2 N2 C2 -62.90(18) .
Se1 P2 C9 C14 177.3(2) .
Se1 P2 C9 C10 -6.7(3) .
Se1 P1 N1 P4 -102.18(10) .
Se1 P1 N1 C1 50.4(2) .
Se1 P1 C3 C4 -137.8(2) .
Se1 P1 C3 C8 50.5(2) .
P2 C9 C14 C13 176.9(3) .
P2 C9 C10 C11 -175.7(3) .
P4 C21 C26 C25 175.3(2) .
P4 C21 C22 C23 -174.4(3) .
P3 C15 C20 C19 175.3(2) .
P3 C15 C16 C17 -175.6(3) .
P1 C3 C4 C5 -173.1(2) .
P1 C3 C8 C7 172.8(3) .
N2 P2 C9 C14 64.8(2) .
N2 P2 C9 C10 -119.2(3) .
N2 P3 C15 C20 144.2(2) .
N2 P3 C15 C16 -42.5(2) .
N1 P4 C21 C26 47.1(2) .
N1 P4 C21 C22 -138.7(2) .
N1 P1 C3 C4 -30.3(2) .
N1 P1 C3 C8 158.0(2) .
O1 S1 C27 F3 -56.1(3) .
O1 S1 C27 F1 62.4(3) .
O1 S1 C27 F2 -176.7(3) .
C3 P1 N1 P4 153.86(12) .
C3 P1 N1 C1 -53.6(2) .
C3 C4 C5 C6 0.8(5) .
C3 C8 C7 C6 0.0(5) .
C21 P4 N1 P1 -158.43(11) .
C21 P4 N1 C1 48.6(2) .
C21 C26 C25 C24 -1.1(4) .
C21 C22 C23 C24 -0.2(5) .
C15 P3 N2 P2 150.11(12) .
C15 P3 N2 C2 -59.1(2) .
C15 C20 C19 C18 -1.0(5) .
C15 C16 C17 C18 0.9(6) .
C4 C3 C8 C7 1.0(5) .
C4 C5 C6 C7 0.2(6) .
C26 C21 C22 C23 -0.2(4) .
C26 C25 C24 C23 0.7(4) .
C25 C24 C23 C22 -0.1(5) .
C9 P2 N2 P3 -163.16(12) .
C9 P2 N2 C2 45.9(2) .
C9 C14 C13 C12 -1.5(6) .
C9 C10 C11 C12 -0.1(6) .
O3 S1 C27 F3 62.9(3) .
O3 S1 C27 F1 -178.7(3) .
O3 S1 C27 F2 -57.7(3) .
O2 S1 C27 F3 -174.0(3) .
O2 S1 C27 F1 -55.5(3) .
O2 S1 C27 F2 65.4(3) .
C8 C3 C4 C5 -1.4(4) .
C8 C7 C6 C5 -0.6(6) .
C20 C15 C16 C17 -2.2(5) .
C16 C15 C20 C19 2.2(4) .
C14 C9 C10 C11 0.2(5) .
C22 C21 C26 C25 0.9(4) .
N3 C28 C29B C30B -135(3) .
N3 C28 C29A C30A 76(2) .
C10 C9 C14 C13 0.5(5) .
C19 C18 C17 C16 0.3(6) .
C17 C18 C19 C20 -0.3(6) .
C13 C12 C11 C10 -0.9(6) .
C11 C12 C13 C14 1.7(6) .
